data_2226540
loop_
_publ_author_name
'Al-Dajani, Mohammad T.M.'
'Abdallah, Hassan H.'
'Mohamed, Nornisah'
'Hemamalini, Madhukar'
'Fun, Hoong-Kun'

_publ_section_title
;
 Diaquabis(hydrogen tartrato)copper(II) dihydrate
;
_journal_coeditor_code IS2556
_journal_issue 7
_journal_name_full 'Acta Crystallographica Section E'
_journal_page_first m774
_journal_page_last m775
_journal_paper_doi 10.1107/S160053681002115X
_journal_volume 66
_journal_year 2010
_chemical_formula_iupac '[Cu (C4 H5 O6)2 (H2 O)2], 2H2 O'
_chemical_formula_moiety 'C8 H14 Cu O14, 2H2 O'
_chemical_formula_sum 'C8 H18 Cu O16'
_chemical_formula_weight 433.76
_chemical_name_systematic
;
Diaquabis(hydrogen tartrato)copper(II) dihydrate
;
_space_group_IT_number 14
_symmetry_cell_setting monoclinic
_symmetry_space_group_name_Hall '-P 2ybc'
_symmetry_space_group_name_H-M 'P 1 21/c 1'
_atom_sites_solution_hydrogens geom
_atom_sites_solution_primary direct
_atom_sites_solution_secondary difmap
_audit_creation_method SHELXL-97
_cell_angle_alpha 90.00
_cell_angle_beta 109.136(2)
_cell_angle_gamma 90.00
_cell_formula_units_Z 2
_cell_length_a 7.1577(8)
_cell_length_b 14.0989(14)
_cell_length_c 7.8910(8)
_cell_measurement_reflns_used 6852
_cell_measurement_temperature 100.00(10)
_cell_measurement_theta_max 35.03
_cell_measurement_theta_min 3.64
_cell_volume 752.32(14)
_computing_cell_refinement 'SAINT (Bruker, 2009)'
_computing_data_collection 'APEX2 (Bruker, 2009)'
_computing_data_reduction 'SAINT (Bruker, 2009)'
_computing_molecular_graphics 'SHELXTL (Sheldrick, 2008)'
_computing_publication_material 'SHELXTL (Sheldrick, 2008) and PLATON (Spek, 2009)'
_computing_structure_refinement 'SHELXTL (Sheldrick, 2008)'
_computing_structure_solution 'SHELXTL (Sheldrick, 2008)'
_diffrn_ambient_temperature 100.00(10)
_diffrn_measured_fraction_theta_full 0.991
_diffrn_measured_fraction_theta_max 0.991
_diffrn_measurement_device_type
;
Bruker APEXII DUO CCD area-detector diffractometer
;
_diffrn_measurement_method '\f and \w scans'
_diffrn_radiation_monochromator graphite
_diffrn_radiation_source 'fine-focus sealed tube'
_diffrn_radiation_type MoK\a
_diffrn_radiation_wavelength 0.71073
_diffrn_reflns_av_R_equivalents 0.0232
_diffrn_reflns_av_sigmaI/netI 0.0220
_diffrn_reflns_limit_h_max 11
_diffrn_reflns_limit_h_min -11
_diffrn_reflns_limit_k_max 22
_diffrn_reflns_limit_k_min -21
_diffrn_reflns_limit_l_max 12
_diffrn_reflns_limit_l_min -12
_diffrn_reflns_number 12361
_diffrn_reflns_theta_full 35.03
_diffrn_reflns_theta_max 35.03
_diffrn_reflns_theta_min 2.89
_diffrn_standards_number 0
_exptl_absorpt_coefficient_mu 1.543
_exptl_absorpt_correction_T_max 0.8852
_exptl_absorpt_correction_T_min 0.5628
_exptl_absorpt_correction_type multi-scan
_exptl_absorpt_process_details '(<i>SADABS</i>; Bruker, 2009)'
_exptl_crystal_colour blue
_exptl_crystal_density_diffrn 1.915
_exptl_crystal_density_method 'not measured'
_exptl_crystal_description plate
_exptl_crystal_F_000 446
_exptl_crystal_size_max 0.42
_exptl_crystal_size_mid 0.15
_exptl_crystal_size_min 0.08
_refine_diff_density_max 0.683
_refine_diff_density_min -0.453
_refine_ls_extinction_method none
_refine_ls_goodness_of_fit_ref 1.198
_refine_ls_hydrogen_treatment mixed
_refine_ls_matrix_type full
_refine_ls_number_parameters 121
_refine_ls_number_reflns 3298
_refine_ls_number_restraints 0
_refine_ls_restrained_S_all 1.198
_refine_ls_R_factor_all 0.0270
_refine_ls_R_factor_gt 0.0231
_refine_ls_shift/su_max 0.001
_refine_ls_shift/su_mean 0.000
_refine_ls_structure_factor_coef Fsqd
_refine_ls_weighting_details 'calc w=1/[\s^2^(Fo^2^)+(0.0456P)^2^+0.1293P] where P=(Fo^2^+2Fc^2^)/3'
_refine_ls_weighting_scheme calc
_refine_ls_wR_factor_gt 0.0693
_refine_ls_wR_factor_ref 0.0816
_reflns_number_gt 3001
_reflns_number_total 3298
_reflns_threshold_expression I>2\s(I)
_cod_data_source_file is2556.cif
_cod_data_source_block I
_cod_original_sg_symbol_H-M 'P 21/c'
_cod_database_code 2226540
_cod_database_fobs_code 2226540

loop_
_symmetry_equiv_pos_as_xyz
'x, y, z'
'-x, y+1/2, -z+1/2'
'-x, -y, -z'
'x, -y-1/2, z-1/2'

loop_
_atom_site_type_symbol
_atom_site_label
_atom_site_fract_x
_atom_site_fract_y
_atom_site_fract_z
_atom_site_U_iso_or_equiv
_atom_site_adp_type
_atom_site_calc_flag
_atom_site_refinement_flags
_atom_site_occupancy
_atom_site_disorder_assembly
_atom_site_disorder_group
Cu Cu1 0.5000 0.0000 0.0000 0.00746(6) Uani d S 1 . .
O O1 0.39754(10) 0.03576(5) 0.18906(9) 0.00912(12) Uani d . 1 . .
O O2 0.75259(11) 0.04633(5) 0.16577(9) 0.00829(12) Uani d . 1 . .
O O3 0.48127(11) 0.11064(5) 0.45343(10) 0.00963(12) Uani d . 1 . .
O O4 0.69066(11) 0.24378(5) 0.22934(10) 0.00920(12) Uani d . 1 . .
H H4 0.6209 0.2764 0.2705 0.014 Uiso calc R 1 . .
O O5 1.08144(12) 0.25669(5) 0.29938(12) 0.01450(14) Uani d . 1 . .
O O6 1.13354(11) 0.12193(5) 0.45912(10) 0.01096(13) Uani d . 1 . .
H H6 1.2407 0.1230 0.4424 0.016 Uiso calc R 1 . .
C C1 0.52178(13) 0.07526(6) 0.32500(12) 0.00733(14) Uani d . 1 . .
C C2 0.73709(13) 0.08036(6) 0.33188(11) 0.00687(14) Uani d . 1 . .
H H2 0.8181 0.0405 0.4303 0.008 Uiso calc R 1 . .
C C3 0.80915(13) 0.18289(6) 0.36467(12) 0.00714(14) Uani d . 1 . .
H H3 0.8008 0.2036 0.4805 0.009 Uiso calc R 1 . .
C C4 1.02337(14) 0.19094(6) 0.37032(12) 0.00806(14) Uani d . 1 . .
O O1W 0.46452(11) 0.16624(5) -0.10244(10) 0.01087(13) Uani d . 1 . .
H H11 0.3385 0.1878 -0.1356 0.016 Uiso d R 1 . .
H H12 0.5389 0.1917 0.0120 0.016 Uiso d R 1 . .
O O2W 0.94287(12) 0.05593(6) 0.78307(13) 0.01680(16) Uani d . 1 . .
H H21 0.8316 0.0315 0.7943 0.025 Uiso d R 1 . .
H H22 0.9492 0.1191 0.7909 0.025 Uiso d R 1 . .
H H5 0.832(5) 0.0119(17) 0.174(4) 0.034(7) Uiso d . 1 . .

loop_
_atom_site_aniso_label
_atom_site_aniso_U_11
_atom_site_aniso_U_22
_atom_site_aniso_U_33
_atom_site_aniso_U_12
_atom_site_aniso_U_13
_atom_site_aniso_U_23
Cu1 0.00525(8) 0.00959(9) 0.00761(8) -0.00150(5) 0.00221(6) -0.00224(4)
O1 0.0068(3) 0.0113(3) 0.0093(3) -0.0019(2) 0.0027(2) -0.0022(2)
O2 0.0063(3) 0.0096(3) 0.0089(3) 0.0004(2) 0.0025(2) -0.0024(2)
O3 0.0082(3) 0.0113(3) 0.0103(3) -0.0005(2) 0.0042(2) -0.0021(2)
O4 0.0084(3) 0.0086(3) 0.0103(3) 0.0030(2) 0.0026(2) 0.0020(2)
O5 0.0092(3) 0.0115(3) 0.0228(4) -0.0008(2) 0.0052(3) 0.0063(3)
O6 0.0064(3) 0.0098(3) 0.0168(3) 0.0018(2) 0.0041(2) 0.0043(2)
C1 0.0068(3) 0.0063(3) 0.0089(3) 0.0001(3) 0.0026(3) 0.0008(3)
C2 0.0055(3) 0.0071(3) 0.0080(3) -0.0003(2) 0.0021(3) -0.0006(3)
C3 0.0061(3) 0.0068(3) 0.0083(3) 0.0001(3) 0.0019(3) 0.0002(2)
C4 0.0071(3) 0.0073(3) 0.0093(3) -0.0003(3) 0.0021(3) -0.0010(3)
O1W 0.0090(3) 0.0101(3) 0.0127(3) 0.0002(2) 0.0024(2) 0.0003(2)
O2W 0.0104(3) 0.0101(3) 0.0321(4) 0.0008(2) 0.0098(3) 0.0007(3)

loop_
_atom_type_symbol
_atom_type_description
_atom_type_scat_dispersion_real
_atom_type_scat_dispersion_imag
_atom_type_scat_source
C C 0.0033 0.0016 'International Tables Vol C Tables 4.2.6.8 and 6.1.1.4'
H H 0.0000 0.0000 'International Tables Vol C Tables 4.2.6.8 and 6.1.1.4'
O O 0.0106 0.0060 'International Tables Vol C Tables 4.2.6.8 and 6.1.1.4'
Cu Cu 0.3201 1.2651 'International Tables Vol C Tables 4.2.6.8 and 6.1.1.4'

loop_
_geom_angle_atom_site_label_1
_geom_angle_atom_site_label_2
_geom_angle_atom_site_label_3
_geom_angle_site_symmetry_1
_geom_angle_site_symmetry_3
_geom_angle
_geom_angle_publ_flag
O1 Cu1 O1W . . 88.90(3) ?
O1 Cu1 O1W . 3_655 91.11(3) ?
O1W Cu1 O2 . . 82.85(3) ?
O1W Cu1 O1W . 3_655 180 ?
O1W Cu1 O2 . . 82.85(3) ?
O1W Cu1 O2 3_655 3_655 82.85(3) ?
O1 Cu1 O1W 3_655 3_655 88.90(3) ?
O1 Cu1 O1 . 3_655 180.00(6) ?
O1 Cu1 O2 . 3_655 95.83(3) ?
O1 Cu1 O2 3_655 3_655 84.17(3) ?
O1 Cu1 O2 . . 84.17(3) ?
O1 Cu1 O2 3_655 . 95.83(3) ?
O2 Cu1 O2 3_655 . 180.0 ?
C1 O1 Cu1 . . 115.26(6) ?
C2 O2 Cu1 . . 112.96(5) ?
C2 O2 H5 . . 116(2) ?
Cu1 O2 H5 . . 111(2) ?
C3 O4 H4 . . 109.5 ?
C4 O6 H6 . . 109.5 ?
O3 C1 O1 . . 125.09(9) ?
O3 C1 C2 . . 116.99(8) ?
O1 C1 C2 . . 117.92(8) ?
O2 C2 C1 . . 109.36(7) ?
O2 C2 C3 . . 110.39(7) ?
C1 C2 C3 . . 109.36(7) ?
O2 C2 H2 . . 109.2 ?
C1 C2 H2 . . 109.2 ?
C3 C2 H2 . . 109.2 ?
O4 C3 C4 . . 108.99(7) ?
O4 C3 C2 . . 111.13(7) ?
C4 C3 C2 . . 110.86(7) ?
O4 C3 H3 . . 108.6 ?
C4 C3 H3 . . 108.6 ?
C2 C3 H3 . . 108.6 ?
O5 C4 O6 . . 125.12(9) ?
O5 C4 C3 . . 122.17(8) ?
O6 C4 C3 . . 112.71(8) ?
H11 O1W H12 . . 110.0 ?
H21 O2W H22 . . 113.7 ?

loop_
_geom_bond_atom_site_label_1
_geom_bond_atom_site_label_2
_geom_bond_site_symmetry_2
_geom_bond_distance
_geom_bond_publ_flag
Cu1 O1 . 1.9327(7) ?
Cu1 O1 3_655 1.9327(7) ?
Cu1 O2 3_655 1.9637(7) ?
Cu1 O2 . 1.9637(7) ?
Cu1 O1W . 2.4651(8) ?
Cu1 O1W 3_655 2.4651(8) ?
O1 C1 . 1.2753(11) ?
O2 C2 . 1.4339(11) ?
O2 H5 . 0.73(3) ?
O3 C1 . 1.2461(11) ?
O4 C3 . 1.4152(11) ?
O4 H4 . 0.8200 ?
O5 C4 . 1.2239(12) ?
O6 C4 . 1.3027(11) ?
O6 H6 . 0.8200 ?
C1 C2 . 1.5259(13) ?
C2 C3 . 1.5281(13) ?
C2 H2 . 0.9800 ?
C3 C4 . 1.5235(13) ?
C3 H3 . 0.9800 ?
O1W H11 . 0.9051 ?
O1W H12 . 0.9551 ?
O2W H21 . 0.8982 ?
O2W H22 . 0.8936 ?

loop_
_geom_hbond_atom_site_label_D
_geom_hbond_atom_site_label_H
_geom_hbond_atom_site_label_A
_geom_hbond_site_symmetry_A
_geom_hbond_distance_DH
_geom_hbond_distance_HA
_geom_hbond_distance_DA
_geom_hbond_angle_DHA
_geom_hbond_publ_flag
O4 H4 O1W 4_566 0.82 1.9100 2.7200(12) 170 yes
O2 H5 O2W 3_756 0.72(3) 1.82(3) 2.5331(12) 170(3) yes
O6 H6 O3 1_655 0.82 1.7000 2.5092(12) 167 yes
O1W H11 O5 4_465 0.91 1.91 2.8119(11) 175.3(2) yes
O1W H12 O4 . 0.96 1.8500 2.8091(11) 177 yes
O2W H21 O1 3_656 0.90 1.9400 2.8298(12) 173 yes
O2W H22 O5 4_566 0.89 1.9800 2.8100(12) 154 yes
C2 H2 O6 3_756 0.98 2.4300 3.2727(12) 143 yes
C3 H3 O4 4_566 0.98 2.4600 3.4160(13) 166 yes

loop_
_geom_torsion_atom_site_label_1
_geom_torsion_atom_site_label_2
_geom_torsion_atom_site_label_3
_geom_torsion_atom_site_label_4
_geom_torsion_site_symmetry_1
_geom_torsion_site_symmetry_2
_geom_torsion_site_symmetry_3
_geom_torsion_site_symmetry_4
_geom_torsion
_geom_torsion_publ_flag
O2 Cu1 O1 C1 3_655 . . . -176.70(7) ?
O2 Cu1 O1 C1 . . . . 3.30(7) ?
O1 Cu1 O2 C2 . . . . 0.36(6) ?
O1 Cu1 O2 C2 3_655 . . . -179.64(6) ?
O1W Cu1 O1 C1 . . . . -79.64(6) ?
O1W Cu1 O1 C1 3_655 . . . 100.37(6) ?
O1W Cu1 O2 C2 . . . . 89.98(6) ?
O1W Cu1 O2 C2 3_655 . . . -90.02(6) ?
Cu1 O1 C1 O3 . . . . 173.56(7) ?
Cu1 O1 C1 C2 . . . . -6.17(10) ?
Cu1 O2 C2 C1 . . . . -3.22(9) ?
Cu1 O2 C2 C3 . . . . -123.59(6) ?
O3 C1 C2 O2 . . . . -173.54(8) ?
O1 C1 C2 O2 . . . . 6.20(11) ?
O3 C1 C2 C3 . . . . -52.55(10) ?
O1 C1 C2 C3 . . . . 127.19(8) ?
O2 C2 C3 O4 . . . . 62.36(9) ?
C1 C2 C3 O4 . . . . -58.01(9) ?
O2 C2 C3 C4 . . . . -59.01(9) ?
C1 C2 C3 C4 . . . . -179.37(7) ?
O4 C3 C4 O5 . . . . 16.25(12) ?
C2 C3 C4 O5 . . . . 138.88(9) ?
O4 C3 C4 O6 . . . . -164.52(8) ?
C2 C3 C4 O6 . . . . -41.90(10) ?
